data_7202020
loop_
_publ_author_name
'Yin, Zhenming'
'Wang, Wuyan'
'Guo, Jianhua'
'Wang, Jiachun'
'He, Jiaqi'
'Cheng, Jin-Pei'

_publ_section_title
;
 Quadruple hydrogen bonded self-assemblies of
 5,5&#x2032;-bisdiazo-dipyrromethane
;
_journal_issue 8
_journal_name_full CrystEngComm
_journal_page_first 957
_journal_paper_doi 10.1039/b802599a
_journal_volume 10
_journal_year 2008
_chemical_formula_moiety 'C25 H26 N6'
_chemical_formula_sum 'C25 H26 N6'
_chemical_formula_weight 410.52
_chemical_melting_point 450
_chemical_name_systematic
;
?
;
_space_group_IT_number 61
_symmetry_cell_setting orthorhombic
_symmetry_space_group_name_Hall '-P 2ac 2ab'
_symmetry_space_group_name_H-M 'P b c a'
_atom_sites_solution_hydrogens geom
_atom_sites_solution_primary direct
_atom_sites_solution_secondary difmap
_audit_creation_method SHELXL-97
_cell_angle_alpha 90.00
_cell_angle_beta 90.00
_cell_angle_gamma 90.00
_cell_formula_units_Z 16
_cell_length_a 18.264(5)
_cell_length_b 20.537(5)
_cell_length_c 24.233(6)
_cell_measurement_reflns_used 15811
_cell_measurement_temperature 113(2)
_cell_measurement_theta_max 27.9
_cell_measurement_theta_min 1.7
_cell_volume 9090(4)
_computing_cell_refinement CrystalClear
_computing_data_collection CrystalClear
_computing_data_reduction CrystalClear
_computing_publication_material 'CrystalStructure 3.7.0'
_computing_structure_refinement 'SHELXL-97 (Sheldrick, 1997)'
_computing_structure_solution 'SHELXS-97 (Sheldrick, 1990)'
_diffrn_ambient_temperature 113(2)
_diffrn_detector_area_resol_mean 7.31
_diffrn_measured_fraction_theta_full 1.000
_diffrn_measured_fraction_theta_max 1.000
_diffrn_measurement_device_type 'Rigaku Saturn'
_diffrn_measurement_method \w
_diffrn_radiation_monochromator confocal
_diffrn_radiation_source 'Rotating anode'
_diffrn_radiation_type MoK\a
_diffrn_radiation_wavelength 0.71070
_diffrn_reflns_av_R_equivalents 0.0677
_diffrn_reflns_av_sigmaI/netI 0.2314
_diffrn_reflns_limit_h_max 21
_diffrn_reflns_limit_h_min -21
_diffrn_reflns_limit_k_max 24
_diffrn_reflns_limit_k_min -24
_diffrn_reflns_limit_l_max 28
_diffrn_reflns_limit_l_min -28
_diffrn_reflns_number 66166
_diffrn_reflns_theta_full 25.01
_diffrn_reflns_theta_max 25.01
_diffrn_reflns_theta_min 1.71
_exptl_absorpt_coefficient_mu 0.074
_exptl_absorpt_correction_T_max 0.9926
_exptl_absorpt_correction_T_min 0.9824
_exptl_absorpt_correction_type multi-scan
_exptl_absorpt_process_details 'Jacobson, R. (1998) Private communication'
_exptl_crystal_colour colorless
_exptl_crystal_density_diffrn 1.200
_exptl_crystal_density_method 'not measured'
_exptl_crystal_description prism
_exptl_crystal_F_000 3488
_exptl_crystal_size_max 0.24
_exptl_crystal_size_mid 0.22
_exptl_crystal_size_min 0.10
_refine_diff_density_max 0.191
_refine_diff_density_min -0.216
_refine_diff_density_rms 0.039
_refine_ls_extinction_coef 0.00066(11)
_refine_ls_extinction_expression Fc^*^=kFc[1+0.001xFc^2^\l^3^/sin(2\q)]^-1/4^
_refine_ls_extinction_method SHELXL
_refine_ls_goodness_of_fit_ref 1.062
_refine_ls_hydrogen_treatment constr
_refine_ls_matrix_type full
_refine_ls_number_parameters 565
_refine_ls_number_reflns 8024
_refine_ls_number_restraints 0
_refine_ls_restrained_S_all 1.062
_refine_ls_R_factor_all 0.0731
_refine_ls_R_factor_gt 0.0651
_refine_ls_shift/su_max 0.002
_refine_ls_shift/su_mean 0.000
_refine_ls_structure_factor_coef Fsqd
_refine_ls_weighting_details 'calc w=1/[\s^2^(Fo^2^)+(0.0414P)^2^+10.0798P] where P=(Fo^2^+2Fc^2^)/3'
_refine_ls_weighting_scheme calc
_refine_ls_wR_factor_gt 0.1321
_refine_ls_wR_factor_ref 0.1363
_reflns_number_gt 7357
_reflns_number_total 8024
_reflns_threshold_expression >2sigma(I)
_cod_data_source_file b802599a.txt
_cod_data_source_block shelxl
_cod_depositor_comments
;
The following automatic conversions were performed:

'_chemical_melting_point' value '450K' was changed to '450' - the
value should be numeric and without a unit designator.

Automatic conversion script
Id: cif_fix_values 1646 2011-03-28 12:23:43Z adriana 
;
_cod_database_code 7202020

loop_
_symmetry_equiv_pos_as_xyz
'x, y, z'
'-x+1/2, y+1/2, z'
'x, -y+1/2, z+1/2'
'-x+1/2, -y, z+1/2'
'-x, -y, -z'
'x-1/2, -y-1/2, -z'
'-x, y-1/2, -z-1/2'
'x-1/2, y, -z-1/2'

loop_
_atom_site_label
_atom_site_type_symbol
_atom_site_fract_x
_atom_site_fract_y
_atom_site_fract_z
_atom_site_U_iso_or_equiv
_atom_site_adp_type
_atom_site_occupancy
_atom_site_symmetry_multiplicity
_atom_site_calc_flag
_atom_site_refinement_flags
_atom_site_disorder_assembly
_atom_site_disorder_group
N1 N 0.54974(10) 0.10908(9) 0.82068(7) 0.0249(4) Uani 1 1 d . . .
N2 N 0.49369(10) 0.14294(9) 0.80680(7) 0.0241(4) Uani 1 1 d . . .
N3 N 0.57602(9) 0.20816(8) 0.74860(7) 0.0223(4) Uani 1 1 d . . .
H3 H 0.6181 0.1920 0.7598 0.027 Uiso 1 1 calc R . .
N4 N 0.68811(10) 0.08854(9) 0.56367(7) 0.0256(4) Uani 1 1 d . . .
N5 N 0.75037(10) 0.10958(9) 0.58030(7) 0.0248(4) Uani 1 1 d . . .
N6 N 0.67854(10) 0.19234(8) 0.62841(7) 0.0225(4) Uani 1 1 d . . .
H6 H 0.6356 0.1829 0.6139 0.027 Uiso 1 1 calc R . .
N7 N 0.71443(10) 0.17950(9) 0.81212(7) 0.0247(4) Uani 1 1 d . . .
N8 N 0.76932(10) 0.14555(9) 0.79585(7) 0.0238(4) Uani 1 1 d . . .
N9 N 0.68163(9) 0.07194(8) 0.75117(7) 0.0211(4) Uani 1 1 d . . .
H9 H 0.6412 0.0871 0.7662 0.025 Uiso 1 1 calc R . .
N10 N 0.53170(10) 0.17099(9) 0.56825(7) 0.0250(4) Uani 1 1 d . . .
N11 N 0.47789(10) 0.14988(9) 0.59717(7) 0.0236(4) Uani 1 1 d . . .
N12 N 0.56150(9) 0.07200(8) 0.64169(7) 0.0214(4) Uani 1 1 d . . .
H12 H 0.6010 0.0791 0.6217 0.026 Uiso 1 1 calc R . .
C1 C 0.59465(14) 0.02778(12) 0.88227(10) 0.0330(6) Uani 1 1 d . . .
H1 H 0.6426 0.0408 0.8717 0.040 Uiso 1 1 calc R . .
C2 C 0.58555(15) -0.02274(13) 0.91977(11) 0.0402(6) Uani 1 1 d . . .
H2 H 0.6272 -0.0439 0.9350 0.048 Uiso 1 1 calc R . .
C3 C 0.51579(15) -0.04225(13) 0.93503(11) 0.0399(6) Uani 1 1 d . . .
H3A H 0.5093 -0.0771 0.9604 0.048 Uiso 1 1 calc R . .
C4 C 0.45544(14) -0.01043(12) 0.91298(11) 0.0369(6) Uani 1 1 d . . .
H4 H 0.4076 -0.0235 0.9237 0.044 Uiso 1 1 calc R . .
C5 C 0.46383(13) 0.04004(11) 0.87566(10) 0.0298(5) Uani 1 1 d . . .
H5 H 0.4221 0.0614 0.8608 0.036 Uiso 1 1 calc R . .
C6 C 0.53425(12) 0.05933(11) 0.86006(9) 0.0244(5) Uani 1 1 d . . .
C7 C 0.50783(12) 0.19063(11) 0.76861(9) 0.0240(5) Uani 1 1 d . . .
C8 C 0.45573(12) 0.22672(11) 0.74060(9) 0.0274(5) Uani 1 1 d . . .
H8 H 0.4043 0.2249 0.7460 0.033 Uiso 1 1 calc R . .
C9 C 0.49272(12) 0.26628(11) 0.70298(10) 0.0276(5) Uani 1 1 d . . .
H9A H 0.4707 0.2959 0.6779 0.033 Uiso 1 1 calc R . .
C10 C 0.56764(11) 0.25473(10) 0.70867(9) 0.0223(5) Uani 1 1 d . . .
C11 C 0.62545(15) 0.02481(15) 0.49743(12) 0.0482(7) Uani 1 1 d . . .
H11 H 0.5834 0.0502 0.5057 0.058 Uiso 1 1 calc R . .
C12 C 0.62119(18) -0.02425(17) 0.45878(14) 0.0637(10) Uani 1 1 d . . .
H12A H 0.5765 -0.0320 0.4399 0.076 Uiso 1 1 calc R . .
C13 C 0.68186(17) -0.06229(14) 0.44749(12) 0.0511(8) Uani 1 1 d . . .
H13 H 0.6787 -0.0964 0.4211 0.061 Uiso 1 1 calc R . .
C14 C 0.74691(16) -0.05050(13) 0.47464(11) 0.0430(7) Uani 1 1 d . . .
H14 H 0.7884 -0.0769 0.4672 0.052 Uiso 1 1 calc R . .
C15 C 0.75220(15) -0.00022(12) 0.51289(10) 0.0346(6) Uani 1 1 d . . .
H15 H 0.7973 0.0083 0.5310 0.042 Uiso 1 1 calc R . .
C16 C 0.69105(13) 0.03717(11) 0.52428(9) 0.0274(5) Uani 1 1 d . . .
C17 C 0.74360(12) 0.16077(10) 0.61662(9) 0.0234(5) Uani 1 1 d . . .
C18 C 0.79840(12) 0.18940(11) 0.64769(9) 0.0262(5) Uani 1 1 d . . .
H18 H 0.8488 0.1778 0.6477 0.031 Uiso 1 1 calc R . .
C19 C 0.76557(12) 0.23871(11) 0.67910(9) 0.0247(5) Uani 1 1 d . . .
H19 H 0.7898 0.2662 0.7048 0.030 Uiso 1 1 calc R . .
C20 C 0.69156(11) 0.24048(10) 0.66615(9) 0.0216(5) Uani 1 1 d . . .
C21 C 0.63254(12) 0.28852(10) 0.68255(9) 0.0226(5) Uani 1 1 d . . .
C22 C 0.60590(12) 0.32429(11) 0.62967(9) 0.0278(5) Uani 1 1 d . . .
H22A H 0.5770 0.2934 0.6071 0.033 Uiso 1 1 calc R . .
H22B H 0.5729 0.3602 0.6408 0.033 Uiso 1 1 calc R . .
C23 C 0.66709(13) 0.35242(12) 0.59380(10) 0.0335(6) Uani 1 1 d . . .
H23A H 0.6931 0.3863 0.6144 0.050 Uiso 1 1 calc R . .
H23B H 0.6460 0.3712 0.5602 0.050 Uiso 1 1 calc R . .
H23C H 0.7014 0.3177 0.5838 0.050 Uiso 1 1 calc R . .
C24 C 0.66640(12) 0.33717(11) 0.72454(9) 0.0259(5) Uani 1 1 d . . .
H24A H 0.6885 0.3120 0.7551 0.031 Uiso 1 1 calc R . .
H24B H 0.7064 0.3613 0.7060 0.031 Uiso 1 1 calc R . .
C25 C 0.61308(13) 0.38632(12) 0.74895(11) 0.0360(6) Uani 1 1 d . . .
H25A H 0.5907 0.4117 0.7192 0.054 Uiso 1 1 calc R . .
H25B H 0.6394 0.4157 0.7739 0.054 Uiso 1 1 calc R . .
H25C H 0.5748 0.3633 0.7695 0.054 Uiso 1 1 calc R . .
C26 C 0.80332(13) 0.24482(11) 0.86800(9) 0.0289(5) Uani 1 1 d . . .
H26 H 0.8434 0.2182 0.8574 0.035 Uiso 1 1 calc R . .
C27 C 0.81412(15) 0.29747(12) 0.90264(10) 0.0373(6) Uani 1 1 d . . .
H27 H 0.8620 0.3070 0.9155 0.045 Uiso 1 1 calc R . .
C28 C 0.75589(16) 0.33650(13) 0.91882(11) 0.0427(7) Uani 1 1 d . . .
H28 H 0.7641 0.3725 0.9426 0.051 Uiso 1 1 calc R . .
C29 C 0.68604(16) 0.32288(13) 0.90024(11) 0.0447(7) Uani 1 1 d . . .
H29 H 0.6461 0.3495 0.9113 0.054 Uiso 1 1 calc R . .
C30 C 0.67419(14) 0.27015(12) 0.86522(10) 0.0358(6) Uani 1 1 d . . .
H30 H 0.6261 0.2607 0.8525 0.043 Uiso 1 1 calc R . .
C31 C 0.73277(12) 0.23125(11) 0.84881(9) 0.0258(5) Uani 1 1 d . . .
C32 C 0.75150(12) 0.09459(10) 0.76174(9) 0.0230(5) Uani 1 1 d . . .
C33 C 0.79976(12) 0.05895(11) 0.72981(9) 0.0268(5) Uani 1 1 d . . .
H33 H 0.8515 0.0639 0.7288 0.032 Uiso 1 1 calc R . .
C34 C 0.75833(12) 0.01424(11) 0.69927(9) 0.0233(5) Uani 1 1 d . . .
H34 H 0.7769 -0.0162 0.6733 0.028 Uiso 1 1 calc R . .
C35 C 0.68529(11) 0.02221(10) 0.71372(8) 0.0203(5) Uani 1 1 d . . .
C36 C 0.56398(14) 0.24917(13) 0.49911(10) 0.0336(6) Uani 1 1 d . . .
H36 H 0.6137 0.2426 0.5090 0.040 Uiso 1 1 calc R . .
C37 C 0.54573(16) 0.29380(13) 0.45795(10) 0.0411(7) Uani 1 1 d . . .
H37 H 0.5831 0.3185 0.4404 0.049 Uiso 1 1 calc R . .
C38 C 0.47359(15) 0.30210(13) 0.44268(11) 0.0420(7) Uani 1 1 d . . .
H38 H 0.4612 0.3328 0.4148 0.050 Uiso 1 1 calc R . .
C39 C 0.41918(15) 0.26581(14) 0.46787(11) 0.0448(7) Uani 1 1 d . . .
H39 H 0.3697 0.2712 0.4568 0.054 Uiso 1 1 calc R . .
C40 C 0.43638(13) 0.22177(13) 0.50917(10) 0.0352(6) Uani 1 1 d . . .
H40 H 0.3989 0.1968 0.5262 0.042 Uiso 1 1 calc R . .
C41 C 0.50896(13) 0.21448(11) 0.52545(9) 0.0260(5) Uani 1 1 d . . .
C42 C 0.49531(11) 0.10390(10) 0.63586(9) 0.0223(5) Uani 1 1 d . . .
C43 C 0.44728(12) 0.07914(11) 0.67471(9) 0.0263(5) Uani 1 1 d . . .
H43 H 0.3978 0.0919 0.6800 0.032 Uiso 1 1 calc R . .
C44 C 0.48538(12) 0.03179(11) 0.70477(9) 0.0240(5) Uani 1 1 d . . .
H44 H 0.4663 0.0069 0.7345 0.029 Uiso 1 1 calc R . .
C45 C 0.55572(11) 0.02741(10) 0.68362(8) 0.0207(5) Uani 1 1 d . . .
C46 C 0.61806(11) -0.01739(10) 0.69899(9) 0.0217(5) Uani 1 1 d . . .
C47 C 0.63632(13) -0.06297(11) 0.64970(9) 0.0278(5) Uani 1 1 d . . .
H47A H 0.6541 -0.0360 0.6186 0.033 Uiso 1 1 calc R . .
H47B H 0.6768 -0.0923 0.6608 0.033 Uiso 1 1 calc R . .
C48 C 0.57230(15) -0.10446(14) 0.62945(12) 0.0452(7) Uani 1 1 d . . .
H48A H 0.5574 -0.1347 0.6587 0.068 Uiso 1 1 calc R . .
H48B H 0.5874 -0.1292 0.5968 0.068 Uiso 1 1 calc R . .
H48C H 0.5310 -0.0761 0.6199 0.068 Uiso 1 1 calc R . .
C49 C 0.59458(12) -0.05737(10) 0.75063(9) 0.0251(5) Uani 1 1 d . . .
H49A H 0.5780 -0.0267 0.7795 0.030 Uiso 1 1 calc R . .
H49B H 0.5522 -0.0849 0.7405 0.030 Uiso 1 1 calc R . .
C50 C 0.65382(13) -0.10101(12) 0.77502(11) 0.0354(6) Uani 1 1 d . . .
H50A H 0.6663 -0.1353 0.7485 0.053 Uiso 1 1 calc R . .
H50B H 0.6358 -0.1208 0.8092 0.053 Uiso 1 1 calc R . .
H50C H 0.6975 -0.0749 0.7830 0.053 Uiso 1 1 calc R . .

loop_
_atom_site_aniso_label
_atom_site_aniso_U_11
_atom_site_aniso_U_22
_atom_site_aniso_U_33
_atom_site_aniso_U_23
_atom_site_aniso_U_13
_atom_site_aniso_U_12
N1 0.0223(10) 0.0256(10) 0.0267(10) -0.0037(8) 0.0012(8) 0.0018(8)
N2 0.0227(10) 0.0251(10) 0.0244(10) -0.0037(8) 0.0016(8) 0.0013(8)
N3 0.0164(9) 0.0223(9) 0.0283(10) -0.0008(8) 0.0000(7) 0.0011(7)
N4 0.0251(10) 0.0254(10) 0.0262(10) -0.0018(8) 0.0031(8) -0.0022(8)
N5 0.0247(10) 0.0257(10) 0.0241(9) 0.0002(8) 0.0037(8) -0.0005(8)
N6 0.0183(9) 0.0208(9) 0.0284(10) -0.0014(8) 0.0010(8) -0.0010(7)
N7 0.0235(10) 0.0253(10) 0.0252(10) -0.0013(8) 0.0013(8) -0.0010(8)
N8 0.0232(10) 0.0243(10) 0.0239(9) -0.0001(8) 0.0002(8) 0.0024(8)
N9 0.0174(9) 0.0196(9) 0.0262(9) -0.0019(8) 0.0005(7) 0.0017(7)
N10 0.0235(10) 0.0266(10) 0.0249(10) 0.0023(8) 0.0007(8) 0.0002(8)
N11 0.0244(10) 0.0252(10) 0.0213(9) 0.0018(8) -0.0018(8) -0.0010(8)
N12 0.0180(9) 0.0221(10) 0.0240(9) 0.0013(8) 0.0015(7) -0.0009(7)
C1 0.0315(13) 0.0357(14) 0.0319(13) 0.0011(11) -0.0005(10) 0.0027(11)
C2 0.0437(16) 0.0403(15) 0.0367(14) 0.0045(12) -0.0049(12) 0.0082(13)
C3 0.0561(17) 0.0285(14) 0.0352(14) 0.0032(11) 0.0041(12) -0.0016(13)
C4 0.0379(15) 0.0321(14) 0.0407(15) -0.0007(12) 0.0098(12) -0.0052(12)
C5 0.0293(13) 0.0257(12) 0.0344(13) -0.0031(10) 0.0033(10) -0.0009(10)
C6 0.0297(12) 0.0221(12) 0.0216(11) -0.0040(9) 0.0028(9) -0.0003(10)
C7 0.0213(11) 0.0233(11) 0.0274(12) -0.0037(9) 0.0028(9) -0.0008(9)
C8 0.0194(11) 0.0300(13) 0.0329(13) -0.0005(10) 0.0022(10) 0.0002(10)
C9 0.0229(12) 0.0255(12) 0.0343(12) 0.0008(10) -0.0024(10) 0.0038(10)
C10 0.0224(11) 0.0194(11) 0.0251(11) -0.0027(9) 0.0000(9) 0.0020(9)
C11 0.0353(15) 0.0532(18) 0.0562(18) -0.0243(15) 0.0011(13) -0.0044(13)
C12 0.0484(19) 0.073(2) 0.069(2) -0.0405(19) -0.0017(16) -0.0095(17)
C13 0.062(2) 0.0453(17) 0.0455(16) -0.0210(14) 0.0065(15) -0.0114(15)
C14 0.0572(18) 0.0345(15) 0.0373(14) -0.0048(12) 0.0101(13) 0.0106(13)
C15 0.0398(14) 0.0331(13) 0.0308(13) -0.0026(11) 0.0011(11) 0.0054(11)
C16 0.0314(13) 0.0244(12) 0.0265(12) -0.0014(10) 0.0056(10) -0.0040(10)
C17 0.0218(11) 0.0218(11) 0.0268(11) 0.0011(9) 0.0036(9) 0.0016(9)
C18 0.0202(11) 0.0286(12) 0.0299(12) -0.0013(10) 0.0017(9) 0.0017(9)
C19 0.0225(12) 0.0237(12) 0.0280(12) -0.0009(9) -0.0018(9) -0.0004(9)
C20 0.0221(11) 0.0168(11) 0.0259(11) 0.0012(9) 0.0027(9) -0.0016(9)
C21 0.0214(11) 0.0177(11) 0.0287(11) -0.0004(9) 0.0013(9) 0.0001(9)
C22 0.0275(12) 0.0246(12) 0.0314(12) 0.0017(10) -0.0006(10) 0.0013(10)
C23 0.0359(14) 0.0267(13) 0.0378(14) 0.0043(11) 0.0022(11) -0.0009(11)
C24 0.0240(12) 0.0222(12) 0.0314(12) -0.0039(10) 0.0018(9) -0.0011(9)
C25 0.0325(13) 0.0291(13) 0.0464(15) -0.0112(12) 0.0011(11) 0.0013(11)
C26 0.0296(13) 0.0288(13) 0.0283(12) 0.0020(10) -0.0013(10) -0.0038(10)
C27 0.0423(15) 0.0365(14) 0.0330(13) -0.0041(11) -0.0023(11) -0.0146(12)
C28 0.0547(17) 0.0363(15) 0.0372(14) -0.0125(12) 0.0096(13) -0.0125(13)
C29 0.0478(17) 0.0393(16) 0.0468(16) -0.0154(13) 0.0143(13) 0.0010(13)
C30 0.0314(14) 0.0380(15) 0.0378(14) -0.0098(12) 0.0036(11) 0.0005(11)
C31 0.0278(12) 0.0239(12) 0.0255(11) 0.0000(9) 0.0018(9) -0.0035(10)
C32 0.0194(11) 0.0240(11) 0.0257(11) -0.0002(9) -0.0027(9) 0.0008(9)
C33 0.0188(11) 0.0293(13) 0.0323(12) -0.0017(10) 0.0002(9) 0.0016(9)
C34 0.0222(11) 0.0236(12) 0.0241(11) -0.0011(9) 0.0010(9) 0.0045(9)
C35 0.0225(11) 0.0175(11) 0.0208(11) 0.0020(9) 0.0006(9) 0.0025(9)
C36 0.0331(13) 0.0382(14) 0.0297(12) 0.0040(11) 0.0026(10) -0.0025(11)
C37 0.0507(17) 0.0410(16) 0.0314(14) 0.0096(12) 0.0072(12) -0.0109(13)
C38 0.0519(17) 0.0413(16) 0.0328(14) 0.0157(12) -0.0012(12) 0.0023(13)
C39 0.0387(15) 0.0562(18) 0.0395(15) 0.0182(14) -0.0037(12) 0.0047(13)
C40 0.0306(13) 0.0437(15) 0.0313(13) 0.0126(11) -0.0005(10) -0.0007(11)
C41 0.0314(13) 0.0247(12) 0.0218(11) 0.0002(9) 0.0012(9) -0.0003(10)
C42 0.0212(11) 0.0222(11) 0.0235(11) 0.0005(9) -0.0020(9) 0.0001(9)
C43 0.0193(11) 0.0310(13) 0.0288(12) 0.0026(10) 0.0004(9) 0.0010(10)
C44 0.0214(11) 0.0244(12) 0.0263(11) 0.0043(9) 0.0025(9) -0.0018(9)
C45 0.0225(11) 0.0186(11) 0.0209(10) -0.0016(9) -0.0009(9) -0.0026(9)
C46 0.0207(11) 0.0194(11) 0.0251(11) -0.0004(9) 0.0011(9) 0.0009(9)
C47 0.0294(12) 0.0240(12) 0.0299(12) -0.0049(10) 0.0018(10) 0.0022(10)
C48 0.0403(15) 0.0440(16) 0.0512(17) -0.0222(14) 0.0002(13) -0.0050(13)
C49 0.0242(12) 0.0195(11) 0.0316(12) 0.0031(10) 0.0015(10) 0.0007(9)
C50 0.0331(14) 0.0320(14) 0.0412(14) 0.0123(11) 0.0032(11) 0.0048(11)

loop_
_atom_type_symbol
_atom_type_description
_atom_type_scat_dispersion_real
_atom_type_scat_dispersion_imag
_atom_type_scat_source
C C 0.0033 0.0016 'International Tables Vol C Tables 4.2.6.8 and 6.1.1.4'
H H 0.0000 0.0000 'International Tables Vol C Tables 4.2.6.8 and 6.1.1.4'
N N 0.0061 0.0033 'International Tables Vol C Tables 4.2.6.8 and 6.1.1.4'

loop_
_geom_angle_atom_site_label_1
_geom_angle_atom_site_label_2
_geom_angle_atom_site_label_3
_geom_angle
_geom_angle_site_symmetry_1
_geom_angle_site_symmetry_3
_geom_angle_publ_flag
N2 N1 C6 113.93(18) . . ?
N1 N2 C7 114.44(18) . . ?
C10 N3 C7 109.19(18) . . ?
C10 N3 H3 125.4 . . ?
C7 N3 H3 125.4 . . ?
N5 N4 C16 115.28(18) . . ?
N4 N5 C17 112.26(18) . . ?
C20 N6 C17 109.12(18) . . ?
C20 N6 H6 125.4 . . ?
C17 N6 H6 125.4 . . ?
N8 N7 C31 114.39(18) . . ?
N7 N8 C32 114.45(18) . . ?
C35 N9 C32 109.22(17) . . ?
C35 N9 H9 125.4 . . ?
C32 N9 H9 125.4 . . ?
N11 N10 C41 112.63(18) . . ?
N10 N11 C42 115.44(18) . . ?
C45 N12 C42 108.95(17) . . ?
C45 N12 H12 125.5 . . ?
C42 N12 H12 125.5 . . ?
C6 C1 C2 120.5(2) . . ?
C6 C1 H1 119.8 . . ?
C2 C1 H1 119.8 . . ?
C3 C2 C1 120.0(2) . . ?
C3 C2 H2 120.0 . . ?
C1 C2 H2 120.0 . . ?
C2 C3 C4 119.4(2) . . ?
C2 C3 H3A 120.3 . . ?
C4 C3 H3A 120.3 . . ?
C5 C4 C3 121.1(2) . . ?
C5 C4 H4 119.5 . . ?
C3 C4 H4 119.5 . . ?
C4 C5 C6 119.4(2) . . ?
C4 C5 H5 120.3 . . ?
C6 C5 H5 120.3 . . ?
C1 C6 C5 119.6(2) . . ?
C1 C6 N1 115.9(2) . . ?
C5 C6 N1 124.5(2) . . ?
N2 C7 C8 125.7(2) . . ?
N2 C7 N3 126.25(19) . . ?
C8 C7 N3 107.90(19) . . ?
C7 C8 C9 107.4(2) . . ?
C7 C8 H8 126.3 . . ?
C9 C8 H8 126.3 . . ?
C10 C9 C8 108.1(2) . . ?
C10 C9 H9A 125.9 . . ?
C8 C9 H9A 125.9 . . ?
N3 C10 C9 107.35(19) . . ?
N3 C10 C21 121.91(18) . . ?
C9 C10 C21 130.5(2) . . ?
C12 C11 C16 120.1(3) . . ?
C12 C11 H11 120.0 . . ?
C16 C11 H11 120.0 . . ?
C11 C12 C13 120.2(3) . . ?
C11 C12 H12A 119.9 . . ?
C13 C12 H12A 119.9 . . ?
C14 C13 C12 119.8(3) . . ?
C14 C13 H13 120.1 . . ?
C12 C13 H13 120.1 . . ?
C13 C14 C15 120.5(3) . . ?
C13 C14 H14 119.7 . . ?
C15 C14 H14 119.7 . . ?
C16 C15 C14 119.3(2) . . ?
C16 C15 H15 120.4 . . ?
C14 C15 H15 120.4 . . ?
C15 C16 C11 120.2(2) . . ?
C15 C16 N4 125.1(2) . . ?
C11 C16 N4 114.7(2) . . ?
N5 C17 C18 127.4(2) . . ?
N5 C17 N6 124.54(19) . . ?
C18 C17 N6 108.04(19) . . ?
C17 C18 C19 107.04(19) . . ?
C17 C18 H18 126.5 . . ?
C19 C18 H18 126.5 . . ?
C20 C19 C18 108.2(2) . . ?
C20 C19 H19 125.9 . . ?
C18 C19 H19 125.9 . . ?
N6 C20 C19 107.55(19) . . ?
N6 C20 C21 121.51(19) . . ?
C19 C20 C21 130.6(2) . . ?
C10 C21 C20 111.65(17) . . ?
C10 C21 C24 109.45(17) . . ?
C20 C21 C24 107.89(17) . . ?
C10 C21 C22 108.45(18) . . ?
C20 C21 C22 108.31(18) . . ?
C24 C21 C22 111.11(18) . . ?
C23 C22 C21 114.72(19) . . ?
C23 C22 H22A 108.6 . . ?
C21 C22 H22A 108.6 . . ?
C23 C22 H22B 108.6 . . ?
C21 C22 H22B 108.6 . . ?
H22A C22 H22B 107.6 . . ?
C22 C23 H23A 109.5 . . ?
C22 C23 H23B 109.5 . . ?
H23A C23 H23B 109.5 . . ?
C22 C23 H23C 109.5 . . ?
H23A C23 H23C 109.5 . . ?
H23B C23 H23C 109.5 . . ?
C25 C24 C21 115.22(19) . . ?
C25 C24 H24A 108.5 . . ?
C21 C24 H24A 108.5 . . ?
C25 C24 H24B 108.5 . . ?
C21 C24 H24B 108.5 . . ?
H24A C24 H24B 107.5 . . ?
C24 C25 H25A 109.5 . . ?
C24 C25 H25B 109.5 . . ?
H25A C25 H25B 109.5 . . ?
C24 C25 H25C 109.5 . . ?
H25A C25 H25C 109.5 . . ?
H25B C25 H25C 109.5 . . ?
C27 C26 C31 119.3(2) . . ?
C27 C26 H26 120.4 . . ?
C31 C26 H26 120.4 . . ?
C26 C27 C28 120.9(2) . . ?
C26 C27 H27 119.5 . . ?
C28 C27 H27 119.5 . . ?
C29 C28 C27 119.9(2) . . ?
C29 C28 H28 120.1 . . ?
C27 C28 H28 120.1 . . ?
C28 C29 C30 120.0(2) . . ?
C28 C29 H29 120.0 . . ?
C30 C29 H29 120.0 . . ?
C29 C30 C31 120.0(2) . . ?
C29 C30 H30 120.0 . . ?
C31 C30 H30 120.0 . . ?
C30 C31 C26 119.9(2) . . ?
C30 C31 N7 115.2(2) . . ?
C26 C31 N7 124.9(2) . . ?
N8 C32 N9 125.95(19) . . ?
N8 C32 C33 126.1(2) . . ?
N9 C32 C33 107.86(19) . . ?
C32 C33 C34 107.36(19) . . ?
C32 C33 H33 126.3 . . ?
C34 C33 H33 126.3 . . ?
C35 C34 C33 107.95(19) . . ?
C35 C34 H34 126.0 . . ?
C33 C34 H34 126.0 . . ?
N9 C35 C34 107.58(18) . . ?
N9 C35 C46 121.16(18) . . ?
C34 C35 C46 130.97(19) . . ?
C41 C36 C37 119.6(2) . . ?
C41 C36 H36 120.2 . . ?
C37 C36 H36 120.2 . . ?
C38 C37 C36 120.1(2) . . ?
C38 C37 H37 120.0 . . ?
C36 C37 H37 120.0 . . ?
C37 C38 C39 120.1(2) . . ?
C37 C38 H38 120.0 . . ?
C39 C38 H38 120.0 . . ?
C38 C39 C40 120.5(3) . . ?
C38 C39 H39 119.8 . . ?
C40 C39 H39 119.8 . . ?
C39 C40 C41 119.4(2) . . ?
C39 C40 H40 120.3 . . ?
C41 C40 H40 120.3 . . ?
C36 C41 C40 120.3(2) . . ?
C36 C41 N10 116.4(2) . . ?
C40 C41 N10 123.3(2) . . ?
N11 C42 N12 126.91(19) . . ?
N11 C42 C43 124.9(2) . . ?
N12 C42 C43 108.11(18) . . ?
C42 C43 C44 107.11(19) . . ?
C42 C43 H43 126.4 . . ?
C44 C43 H43 126.4 . . ?
C45 C44 C43 108.25(19) . . ?
C45 C44 H44 125.9 . . ?
C43 C44 H44 125.9 . . ?
N12 C45 C44 107.58(18) . . ?
N12 C45 C46 122.08(18) . . ?
C44 C45 C46 130.31(19) . . ?
C45 C46 C35 110.00(17) . . ?
C45 C46 C47 109.82(18) . . ?
C35 C46 C47 109.31(17) . . ?
C45 C46 C49 108.17(17) . . ?
C35 C46 C49 108.47(17) . . ?
C47 C46 C49 111.04(18) . . ?
C48 C47 C46 114.76(19) . . ?
C48 C47 H47A 108.6 . . ?
C46 C47 H47A 108.6 . . ?
C48 C47 H47B 108.6 . . ?
C46 C47 H47B 108.6 . . ?
H47A C47 H47B 107.6 . . ?
C47 C48 H48A 109.5 . . ?
C47 C48 H48B 109.5 . . ?
H48A C48 H48B 109.5 . . ?
C47 C48 H48C 109.5 . . ?
H48A C48 H48C 109.5 . . ?
H48B C48 H48C 109.5 . . ?
C50 C49 C46 115.23(18) . . ?
C50 C49 H49A 108.5 . . ?
C46 C49 H49A 108.5 . . ?
C50 C49 H49B 108.5 . . ?
C46 C49 H49B 108.5 . . ?
H49A C49 H49B 107.5 . . ?
C49 C50 H50A 109.5 . . ?
C49 C50 H50B 109.5 . . ?
H50A C50 H50B 109.5 . . ?
C49 C50 H50C 109.5 . . ?
H50A C50 H50C 109.5 . . ?
H50B C50 H50C 109.5 . . ?

loop_
_geom_bond_atom_site_label_1
_geom_bond_atom_site_label_2
_geom_bond_distance
_geom_bond_site_symmetry_2
_geom_bond_publ_flag
N1 N2 1.282(2) . ?
N1 C6 1.427(3) . ?
N2 C7 1.372(3) . ?
N3 C10 1.369(3) . ?
N3 C7 1.384(3) . ?
N3 H3 0.8800 . ?
N4 N5 1.281(3) . ?
N4 C16 1.424(3) . ?
N5 C17 1.377(3) . ?
N6 C20 1.368(3) . ?
N6 C17 1.384(3) . ?
N6 H6 0.8800 . ?
N7 N8 1.283(2) . ?
N7 C31 1.426(3) . ?
N8 C32 1.373(3) . ?
N9 C35 1.368(3) . ?
N9 C32 1.382(3) . ?
N9 H9 0.8800 . ?
N10 N11 1.283(2) . ?
N10 C41 1.430(3) . ?
N11 C42 1.368(3) . ?
N12 C45 1.372(3) . ?
N12 C42 1.382(3) . ?
N12 H12 0.8800 . ?
C1 C6 1.388(3) . ?
C1 C2 1.389(3) . ?
C1 H1 0.9500 . ?
C2 C3 1.386(4) . ?
C2 H2 0.9500 . ?
C3 C4 1.388(4) . ?
C3 H3A 0.9500 . ?
C4 C5 1.384(3) . ?
C4 H4 0.9500 . ?
C5 C6 1.398(3) . ?
C5 H5 0.9500 . ?
C7 C8 1.384(3) . ?
C8 C9 1.395(3) . ?
C8 H8 0.9500 . ?
C9 C10 1.396(3) . ?
C9 H9A 0.9500 . ?
C10 C21 1.512(3) . ?
C11 C12 1.378(4) . ?
C11 C16 1.387(4) . ?
C11 H11 0.9500 . ?
C12 C13 1.383(4) . ?
C12 H12A 0.9500 . ?
C13 C14 1.380(4) . ?
C13 H13 0.9500 . ?
C14 C15 1.391(3) . ?
C14 H14 0.9500 . ?
C15 C16 1.383(3) . ?
C15 H15 0.9500 . ?
C17 C18 1.384(3) . ?
C18 C19 1.402(3) . ?
C18 H18 0.9500 . ?
C19 C20 1.388(3) . ?
C19 H19 0.9500 . ?
C20 C21 1.514(3) . ?
C21 C24 1.554(3) . ?
C21 C22 1.555(3) . ?
C22 C23 1.529(3) . ?
C22 H22A 0.9900 . ?
C22 H22B 0.9900 . ?
C23 H23A 0.9800 . ?
C23 H23B 0.9800 . ?
C23 H23C 0.9800 . ?
C24 C25 1.522(3) . ?
C24 H24A 0.9900 . ?
C24 H24B 0.9900 . ?
C25 H25A 0.9800 . ?
C25 H25B 0.9800 . ?
C25 H25C 0.9800 . ?
C26 C27 1.383(3) . ?
C26 C31 1.398(3) . ?
C26 H26 0.9500 . ?
C27 C28 1.388(4) . ?
C27 H27 0.9500 . ?
C28 C29 1.382(4) . ?
C28 H28 0.9500 . ?
C29 C30 1.393(3) . ?
C29 H29 0.9500 . ?
C30 C31 1.393(3) . ?
C30 H30 0.9500 . ?
C32 C33 1.382(3) . ?
C33 C34 1.401(3) . ?
C33 H33 0.9500 . ?
C34 C35 1.389(3) . ?
C34 H34 0.9500 . ?
C35 C46 1.515(3) . ?
C36 C41 1.387(3) . ?
C36 C37 1.395(4) . ?
C36 H36 0.9500 . ?
C37 C38 1.379(4) . ?
C37 H37 0.9500 . ?
C38 C39 1.384(4) . ?
C38 H38 0.9500 . ?
C39 C40 1.385(3) . ?
C39 H39 0.9500 . ?
C40 C41 1.391(3) . ?
C40 H40 0.9500 . ?
C42 C43 1.384(3) . ?
C43 C44 1.400(3) . ?
C43 H43 0.9500 . ?
C44 C45 1.386(3) . ?
C44 H44 0.9500 . ?
C45 C46 1.510(3) . ?
C46 C47 1.554(3) . ?
C46 C49 1.557(3) . ?
C47 C48 1.528(3) . ?
C47 H47A 0.9900 . ?
C47 H47B 0.9900 . ?
C48 H48A 0.9800 . ?
C48 H48B 0.9800 . ?
C48 H48C 0.9800 . ?
C49 C50 1.524(3) . ?
C49 H49A 0.9900 . ?
C49 H49B 0.9900 . ?
C50 H50A 0.9800 . ?
C50 H50B 0.9800 . ?
C50 H50C 0.9800 . ?

loop_
_geom_hbond_atom_site_label_D
_geom_hbond_atom_site_label_H
_geom_hbond_atom_site_label_A
_geom_hbond_distance_DH
_geom_hbond_distance_HA
_geom_hbond_distance_DA
_geom_hbond_angle_DHA
_geom_hbond_site_symmetry_A
N3 H3 N7 0.88 2.18 3.018(3) 157.9 .
N6 H6 N10 0.88 2.21 3.084(3) 171.3 .
N9 H9 N1 0.88 2.18 3.037(3) 165.4 .
N12 H12 N4 0.88 2.13 3.006(3) 171.3 .

loop_
_geom_torsion_atom_site_label_1
_geom_torsion_atom_site_label_2
_geom_torsion_atom_site_label_3
_geom_torsion_atom_site_label_4
_geom_torsion
_geom_torsion_site_symmetry_1
_geom_torsion_site_symmetry_2
_geom_torsion_site_symmetry_3
_geom_torsion_site_symmetry_4
_geom_torsion_publ_flag
C6 N1 N2 C7 -179.52(17) . . . . ?
C16 N4 N5 C17 177.65(18) . . . . ?
C31 N7 N8 C32 178.27(18) . . . . ?
C41 N10 N11 C42 174.80(18) . . . . ?
C6 C1 C2 C3 0.4(4) . . . . ?
C1 C2 C3 C4 -0.7(4) . . . . ?
C2 C3 C4 C5 0.6(4) . . . . ?
C3 C4 C5 C6 -0.2(4) . . . . ?
C2 C1 C6 C5 0.0(3) . . . . ?
C2 C1 C6 N1 -178.1(2) . . . . ?
C4 C5 C6 C1 -0.1(3) . . . . ?
C4 C5 C6 N1 177.8(2) . . . . ?
N2 N1 C6 C1 -171.00(19) . . . . ?
N2 N1 C6 C5 11.0(3) . . . . ?
N1 N2 C7 C8 169.3(2) . . . . ?
N1 N2 C7 N3 -6.1(3) . . . . ?
C10 N3 C7 N2 176.3(2) . . . . ?
C10 N3 C7 C8 0.2(2) . . . . ?
N2 C7 C8 C9 -175.8(2) . . . . ?
N3 C7 C8 C9 0.3(2) . . . . ?
C7 C8 C9 C10 -0.7(3) . . . . ?
C7 N3 C10 C9 -0.6(2) . . . . ?
C7 N3 C10 C21 174.11(19) . . . . ?
C8 C9 C10 N3 0.8(3) . . . . ?
C8 C9 C10 C21 -173.3(2) . . . . ?
C16 C11 C12 C13 1.4(5) . . . . ?
C11 C12 C13 C14 -0.7(5) . . . . ?
C12 C13 C14 C15 -0.7(5) . . . . ?
C13 C14 C15 C16 1.2(4) . . . . ?
C14 C15 C16 C11 -0.5(4) . . . . ?
C14 C15 C16 N4 177.8(2) . . . . ?
C12 C11 C16 C15 -0.8(4) . . . . ?
C12 C11 C16 N4 -179.3(3) . . . . ?
N5 N4 C16 C15 15.5(3) . . . . ?
N5 N4 C16 C11 -166.1(2) . . . . ?
N4 N5 C17 C18 171.0(2) . . . . ?
N4 N5 C17 N6 -8.4(3) . . . . ?
C20 N6 C17 N5 179.84(19) . . . . ?
C20 N6 C17 C18 0.3(2) . . . . ?
N5 C17 C18 C19 -179.0(2) . . . . ?
N6 C17 C18 C19 0.5(2) . . . . ?
C17 C18 C19 C20 -1.1(3) . . . . ?
C17 N6 C20 C19 -1.0(2) . . . . ?
C17 N6 C20 C21 173.13(19) . . . . ?
C18 C19 C20 N6 1.3(2) . . . . ?
C18 C19 C20 C21 -172.1(2) . . . . ?
N3 C10 C21 C20 46.4(3) . . . . ?
C9 C10 C21 C20 -140.2(2) . . . . ?
N3 C10 C21 C24 -73.0(2) . . . . ?
C9 C10 C21 C24 100.4(3) . . . . ?
N3 C10 C21 C22 165.65(19) . . . . ?
C9 C10 C21 C22 -21.0(3) . . . . ?
N6 C20 C21 C10 61.3(3) . . . . ?
C19 C20 C21 C10 -126.2(2) . . . . ?
N6 C20 C21 C24 -178.44(18) . . . . ?
C19 C20 C21 C24 -5.9(3) . . . . ?
N6 C20 C21 C22 -58.1(2) . . . . ?
C19 C20 C21 C22 114.5(3) . . . . ?
C10 C21 C22 C23 -171.29(19) . . . . ?
C20 C21 C22 C23 -50.0(2) . . . . ?
C24 C21 C22 C23 68.4(2) . . . . ?
C10 C21 C24 C25 -54.0(3) . . . . ?
C20 C21 C24 C25 -175.66(19) . . . . ?
C22 C21 C24 C25 65.8(2) . . . . ?
C31 C26 C27 C28 0.5(4) . . . . ?
C26 C27 C28 C29 0.0(4) . . . . ?
C27 C28 C29 C30 -0.2(4) . . . . ?
C28 C29 C30 C31 -0.2(4) . . . . ?
C29 C30 C31 C26 0.7(4) . . . . ?
C29 C30 C31 N7 -178.8(2) . . . . ?
C27 C26 C31 C30 -0.8(3) . . . . ?
C27 C26 C31 N7 178.6(2) . . . . ?
N8 N7 C31 C30 177.7(2) . . . . ?
N8 N7 C31 C26 -1.8(3) . . . . ?
N7 N8 C32 N9 -10.5(3) . . . . ?
N7 N8 C32 C33 166.1(2) . . . . ?
C35 N9 C32 N8 177.8(2) . . . . ?
C35 N9 C32 C33 0.8(2) . . . . ?
N8 C32 C33 C34 -176.8(2) . . . . ?
N9 C32 C33 C34 0.3(2) . . . . ?
C32 C33 C34 C35 -1.2(2) . . . . ?
C32 N9 C35 C34 -1.5(2) . . . . ?
C32 N9 C35 C46 173.00(18) . . . . ?
C33 C34 C35 N9 1.6(2) . . . . ?
C33 C34 C35 C46 -172.1(2) . . . . ?
C41 C36 C37 C38 -1.6(4) . . . . ?
C36 C37 C38 C39 -0.5(4) . . . . ?
C37 C38 C39 C40 1.1(4) . . . . ?
C38 C39 C40 C41 0.4(4) . . . . ?
C37 C36 C41 C40 3.1(4) . . . . ?
C37 C36 C41 N10 -178.3(2) . . . . ?
C39 C40 C41 C36 -2.5(4) . . . . ?
C39 C40 C41 N10 179.0(2) . . . . ?
N11 N10 C41 C36 168.1(2) . . . . ?
N11 N10 C41 C40 -13.3(3) . . . . ?
N10 N11 C42 N12 -9.6(3) . . . . ?
N10 N11 C42 C43 173.7(2) . . . . ?
C45 N12 C42 N11 -177.1(2) . . . . ?
C45 N12 C42 C43 0.1(2) . . . . ?
N11 C42 C43 C44 177.7(2) . . . . ?
N12 C42 C43 C44 0.4(2) . . . . ?
C42 C43 C44 C45 -0.8(3) . . . . ?
C42 N12 C45 C44 -0.6(2) . . . . ?
C42 N12 C45 C46 177.63(18) . . . . ?
C43 C44 C45 N12 0.9(2) . . . . ?
C43 C44 C45 C46 -177.2(2) . . . . ?
N12 C45 C46 C35 57.5(3) . . . . ?
C44 C45 C46 C35 -124.7(2) . . . . ?
N12 C45 C46 C47 -62.8(3) . . . . ?
C44 C45 C46 C47 115.0(2) . . . . ?
N12 C45 C46 C49 175.82(18) . . . . ?
C44 C45 C46 C49 -6.4(3) . . . . ?
N9 C35 C46 C45 51.1(3) . . . . ?
C34 C35 C46 C45 -135.9(2) . . . . ?
N9 C35 C46 C47 171.76(18) . . . . ?
C34 C35 C46 C47 -15.2(3) . . . . ?
N9 C35 C46 C49 -67.0(2) . . . . ?
C34 C35 C46 C49 106.0(3) . . . . ?
C45 C46 C47 C48 -57.5(3) . . . . ?
C35 C46 C47 C48 -178.3(2) . . . . ?
C49 C46 C47 C48 62.1(3) . . . . ?
C45 C46 C49 C50 -174.78(19) . . . . ?
C35 C46 C49 C50 -55.5(2) . . . . ?
C47 C46 C49 C50 64.6(2) . . . . ?
